data_7057566
loop_
_publ_author_name
'Garc\'ia-Raso, Angel'
'Terr\'on, Angel'
'Bauz\'a, Antonio'
'Frontera, Antonio'
'Molina, Jhon J.'
'V\'azquez-L\'opez, Ezequiel M.'
'Fiol, Juan J.'

_publ_section_title
;
 Crystal structures of N6-modified-aminoacid/peptide nucleobase analogs:
 hybrid adenine--glycine and adenine--glycylglycine molecules
;
_journal_issue 18
_journal_name_full 'New Journal of Chemistry'
_journal_page_first 14742
_journal_paper_doi 10.1039/C8NJ02147C
_journal_volume 42
_journal_year 2018
_chemical_formula_sum 'C9 H12 N6 O4'
_chemical_formula_weight 268.25
_space_group_crystal_system monoclinic
_space_group_IT_number 4
_space_group_name_Hall 'P 2yb'
_space_group_name_H-M_alt 'P 1 21 1'
_symmetry_space_group_name_Hall 'P 2yb'
_symmetry_space_group_name_H-M 'P 1 21 1'
_atom_sites_solution_hydrogens mixed
_audit_creation_method SHELXL-2013
_audit_update_record
;
2018-04-25 deposited with the CCDC.
2018-07-17 downloaded from the CCDC.
;
_cell_angle_alpha 90
_cell_angle_beta 100.378(3)
_cell_angle_gamma 90
_cell_formula_units_Z 2
_cell_length_a 4.7539(4)
_cell_length_b 11.6942(9)
_cell_length_c 10.3125(9)
_cell_measurement_reflns_used 6631
_cell_measurement_temperature 100(2)
_cell_measurement_theta_max 28.29
_cell_measurement_theta_min 2.66
_cell_volume 563.92(8)
_computing_cell_refinement 'Bruker SAINT'
_computing_data_collection 'Bruker APEX3'
_computing_data_reduction 'Bruker SAINT'
_computing_structure_refinement 'SHELXL-2013 (Sheldrick, 2013)'
_diffrn_ambient_temperature 100(2)
_diffrn_measured_fraction_theta_full 0.998
_diffrn_measured_fraction_theta_max 0.998
_diffrn_measurement_device_type 'Bruker D8 Venture Photon 100 CMOS'
_diffrn_measurement_method '\f and \w scans'
_diffrn_radiation_type MoK\a
_diffrn_radiation_wavelength 0.71073
_diffrn_reflns_av_R_equivalents 0.0237
_diffrn_reflns_av_unetI/netI 0.0250
_diffrn_reflns_Laue_measured_fraction_full 0.998
_diffrn_reflns_Laue_measured_fraction_max 0.998
_diffrn_reflns_limit_h_max 6
_diffrn_reflns_limit_h_min -6
_diffrn_reflns_limit_k_max 15
_diffrn_reflns_limit_k_min -15
_diffrn_reflns_limit_l_max 13
_diffrn_reflns_limit_l_min -13
_diffrn_reflns_number 9238
_diffrn_reflns_point_group_measured_fraction_full 0.999
_diffrn_reflns_point_group_measured_fraction_max 0.999
_diffrn_reflns_theta_full 25.242
_diffrn_reflns_theta_max 28.329
_diffrn_reflns_theta_min 2.658
_exptl_absorpt_coefficient_mu 0.127
_exptl_absorpt_correction_T_max 0.7457
_exptl_absorpt_correction_T_min 0.7148
_exptl_absorpt_correction_type multi-scan
_exptl_absorpt_process_details 'SADABS-2016/2 (Bruker AXS Inc.)'
_exptl_crystal_colour colourless
_exptl_crystal_density_diffrn 1.580
_exptl_crystal_density_method 'not measured'
_exptl_crystal_description prism
_exptl_crystal_F_000 280
_exptl_crystal_size_max 0.275
_exptl_crystal_size_mid 0.136
_exptl_crystal_size_min 0.031
_refine_diff_density_max 0.250
_refine_diff_density_min -0.215
_refine_diff_density_rms 0.045
_refine_ls_abs_structure_details
; 
 Refined as an inversion twin. 
;
_refine_ls_abs_structure_Flack -0.2(11)
_refine_ls_extinction_coef 0.024(7)
_refine_ls_extinction_expression Fc^*^=kFc[1+0.001xFc^2^\l^3^/sin(2\q)]^-1/4^
_refine_ls_extinction_method SHELXL
_refine_ls_goodness_of_fit_ref 1.028
_refine_ls_hydrogen_treatment mixed
_refine_ls_matrix_type full
_refine_ls_number_parameters 198
_refine_ls_number_reflns 2790
_refine_ls_number_restraints 1
_refine_ls_restrained_S_all 1.028
_refine_ls_R_factor_all 0.0317
_refine_ls_R_factor_gt 0.0294
_refine_ls_shift/su_max 0.000
_refine_ls_shift/su_mean 0.000
_refine_ls_structure_factor_coef Fsqd
_refine_ls_weighting_details 'w=1/[\s^2^(Fo^2^)+(0.0418P)^2^+0.1246P] where P=(Fo^2^+2Fc^2^)/3'
_refine_ls_weighting_scheme calc
_refine_ls_wR_factor_gt 0.0711
_refine_ls_wR_factor_ref 0.0725
_reflns_Friedel_coverage 0.909
_reflns_Friedel_fraction_full 1.000
_reflns_Friedel_fraction_max 0.999
_reflns_number_gt 2663
_reflns_number_total 2790
_reflns_threshold_expression 'I > 2\s(I)'
_cod_data_source_file c8nj02147c1.cif
_cod_data_source_block 3
_cod_depositor_comments 'Adding full bibliography for 7057564--7057566.cif.'
_cod_database_code 7057566
_shelx_space_group_comment
; 
The symmetry employed for this shelxl refinement is uniquely defined 
by the following loop, which should always be used as a source of 
symmetry information in preference to the above space-group names. 
They are only intended as comments. 
;
_shelx_estimated_absorpt_t_min 0.966
_shelx_estimated_absorpt_t_max 0.996
_shelxl_version_number 2013-4

loop_
_space_group_symop_operation_xyz
'x, y, z'
'-x, y+1/2, -z'

loop_
_atom_site_label
_atom_site_type_symbol
_atom_site_fract_x
_atom_site_fract_y
_atom_site_fract_z
_atom_site_U_iso_or_equiv
_atom_site_adp_type
_atom_site_occupancy
_atom_site_site_symmetry_order
_atom_site_calc_flag
_atom_site_refinement_flags_posn
_atom_site_refinement_flags_adp
N3 N 0.7541(4) 0.05824(14) 0.80819(16) 0.0128(3) Uani 1 1 d . .
O2 O 1.6958(3) -0.66817(12) 0.76003(14) 0.0153(3) Uani 1 1 d . .
O3 O 1.5001(3) -0.77552(12) 0.90071(14) 0.0153(3) Uani 1 1 d . .
N7 N 0.6450(4) -0.08663(15) 0.50604(16) 0.0134(3) Uani 1 1 d . .
O1 O 1.0029(3) -0.40154(13) 0.79385(16) 0.0216(3) Uani 1 1 d . .
N63 N 1.4528(3) -0.47327(13) 0.83372(16) 0.0118(3) Uani 1 1 d . .
N1 N 1.1210(3) -0.08465(15) 0.83316(16) 0.0140(3) Uani 1 1 d . .
C6 C 1.0320(4) -0.12550(16) 0.71034(19) 0.0112(4) Uani 1 1 d . .
N6 N 1.1716(4) -0.21354(13) 0.66608(17) 0.0128(3) Uani 1 1 d . .
C65 C 1.5421(4) -0.68004(16) 0.84269(18) 0.0116(4) Uani 1 1 d . .
C61 C 1.3854(4) -0.28083(16) 0.7491(2) 0.0134(4) Uani 1 1 d . .
H61A H 1.4693 -0.2353 0.8275 0.016 Uiso 1 1 calc R U
H61B H 1.5405 -0.2997 0.7002 0.016 Uiso 1 1 calc R U
C4 C 0.6617(4) 0.01759(16) 0.68453(18) 0.0118(4) Uani 1 1 d . .
C2 C 0.9827(4) 0.00447(17) 0.87308(18) 0.0139(4) Uani 1 1 d . .
H2 H 1.0574 0.0329 0.9586 0.017 Uiso 1 1 calc R U
C64 C 1.3777(4) -0.58126(17) 0.88716(18) 0.0129(4) Uani 1 1 d . .
H64A H 1.1702 -0.5949 0.8588 0.015 Uiso 1 1 calc R U
H64B H 1.4178 -0.5772 0.9846 0.015 Uiso 1 1 calc R U
N9 N 0.4310(4) 0.05600(14) 0.59585(16) 0.0140(3) Uani 1 1 d . .
C5 C 0.7967(4) -0.07118(16) 0.63154(18) 0.0116(4) Uani 1 1 d . .
C62 C 1.2608(4) -0.39155(16) 0.79379(18) 0.0117(4) Uani 1 1 d . .
C8 C 0.4310(4) -0.00947(17) 0.49057(19) 0.0145(4) Uani 1 1 d . .
H8 H 0.2933 -0.0025 0.4119 0.017 Uiso 1 1 calc R U
O1W O 0.9359(3) -0.25869(13) 0.39663(14) 0.0152(3) Uani 1 1 d . .
H63 H 1.636(6) -0.461(2) 0.830(2) 0.018(6) Uiso 1 1 d . .
H1W H 0.832(7) -0.320(3) 0.384(3) 0.028(8) Uiso 1 1 d . .
H6 H 1.110(6) -0.241(3) 0.588(3) 0.023(7) Uiso 1 1 d . .
H3 H 1.604(9) -0.838(4) 0.867(4) 0.064(11) Uiso 1 1 d . .
H7 H 0.690(7) -0.136(3) 0.452(3) 0.032(8) Uiso 1 1 d . .
H2W H 1.044(6) -0.247(2) 0.340(3) 0.018(6) Uiso 1 1 d . .

loop_
_atom_site_aniso_label
_atom_site_aniso_U_11
_atom_site_aniso_U_22
_atom_site_aniso_U_33
_atom_site_aniso_U_23
_atom_site_aniso_U_13
_atom_site_aniso_U_12
N3 0.0142(8) 0.0103(7) 0.0144(7) 0.0005(6) 0.0041(6) 0.0010(6)
O2 0.0163(7) 0.0121(6) 0.0193(7) 0.0003(5) 0.0081(5) 0.0021(5)
O3 0.0201(7) 0.0098(7) 0.0179(7) 0.0020(5) 0.0082(6) 0.0029(6)
N7 0.0149(8) 0.0124(8) 0.0128(7) -0.0007(6) 0.0026(6) 0.0003(7)
O1 0.0097(7) 0.0183(7) 0.0371(9) 0.0090(7) 0.0053(6) 0.0015(6)
N63 0.0093(7) 0.0102(8) 0.0162(8) 0.0017(6) 0.0033(6) 0.0011(6)
N1 0.0127(8) 0.0140(8) 0.0153(8) 0.0028(7) 0.0022(6) 0.0007(6)
C6 0.0100(8) 0.0097(8) 0.0147(9) 0.0024(6) 0.0043(7) -0.0016(7)
N6 0.0147(8) 0.0098(7) 0.0139(8) 0.0020(6) 0.0025(6) 0.0016(6)
C65 0.0107(9) 0.0105(9) 0.0125(9) -0.0015(7) -0.0012(7) 0.0017(7)
C61 0.0099(8) 0.0103(9) 0.0194(9) 0.0017(7) 0.0014(7) 0.0014(7)
C4 0.0117(8) 0.0088(8) 0.0158(9) 0.0022(6) 0.0046(7) -0.0002(7)
C2 0.0154(9) 0.0146(9) 0.0116(8) -0.0004(7) 0.0022(7) -0.0009(7)
C64 0.0122(8) 0.0113(8) 0.0160(9) 0.0012(7) 0.0046(7) 0.0005(7)
N9 0.0145(8) 0.0123(8) 0.0157(8) 0.0020(6) 0.0041(6) 0.0012(6)
C5 0.0131(9) 0.0090(8) 0.0136(8) 0.0009(7) 0.0048(7) -0.0019(7)
C62 0.0107(8) 0.0115(8) 0.0128(8) -0.0005(7) 0.0015(7) 0.0006(7)
C8 0.0137(9) 0.0154(9) 0.0145(9) 0.0026(7) 0.0030(7) 0.0002(7)
O1W 0.0156(7) 0.0132(7) 0.0182(7) -0.0034(5) 0.0070(6) -0.0035(6)

loop_
_atom_type_symbol
_atom_type_description
_atom_type_scat_dispersion_real
_atom_type_scat_dispersion_imag
_atom_type_scat_source
C C 0.0033 0.0016 'International Tables Vol C Tables 4.2.6.8 and 6.1.1.4'
H H 0.0000 0.0000 'International Tables Vol C Tables 4.2.6.8 and 6.1.1.4'
N N 0.0061 0.0033 'International Tables Vol C Tables 4.2.6.8 and 6.1.1.4'
O O 0.0106 0.0060 'International Tables Vol C Tables 4.2.6.8 and 6.1.1.4'

loop_
_geom_angle_atom_site_label_1
_geom_angle_atom_site_label_2
_geom_angle_atom_site_label_3
_geom_angle
C2 N3 C4 113.86(16)
C8 N7 C5 106.28(17)
C62 N63 C64 122.70(16)
C2 N1 C6 118.49(16)
N1 C6 N6 119.86(17)
N1 C6 C5 117.65(17)
N6 C6 C5 122.46(18)
C6 N6 C61 123.65(17)
O2 C65 O3 125.29(18)
O2 C65 C64 121.99(17)
O3 C65 C64 112.72(16)
N6 C61 C62 111.84(15)
N3 C4 N9 126.60(17)
N3 C4 C5 122.62(17)
N9 C4 C5 110.78(17)
N3 C2 N1 128.14(17)
N63 C64 C65 112.00(15)
C8 N9 C4 103.79(16)
N7 C5 C4 105.56(17)
N7 C5 C6 135.27(18)
C4 C5 C6 119.12(17)
O1 C62 N63 123.88(18)
O1 C62 C61 121.34(17)
N63 C62 C61 114.77(16)
N9 C8 N7 113.60(17)

loop_
_geom_bond_atom_site_label_1
_geom_bond_atom_site_label_2
_geom_bond_distance
N3 C2 1.328(3)
N3 C4 1.358(3)
O2 C65 1.226(2)
O3 C65 1.299(2)
N7 C8 1.347(3)
N7 C5 1.375(3)
O1 C62 1.232(2)
N63 C62 1.334(2)
N63 C64 1.448(2)
N1 C2 1.336(3)
N1 C6 1.349(2)
C6 N6 1.349(2)
C6 C5 1.410(3)
N6 C61 1.439(2)
C65 C64 1.512(3)
C61 C62 1.529(3)
C4 N9 1.371(2)
C4 C5 1.384(2)
N9 C8 1.329(3)

loop_
_geom_hbond_atom_site_label_D
_geom_hbond_atom_site_label_H
_geom_hbond_atom_site_label_A
_geom_hbond_distance_DH
_geom_hbond_distance_HA
_geom_hbond_distance_DA
_geom_hbond_angle_DHA
_geom_hbond_site_symmetry_A
C61 H61B O1 0.99 2.53 3.215(2) 125.8 1_655
C64 H64A O2 0.99 2.46 3.425(2) 166.1 1_455
C64 H64B N1 0.99 2.62 3.395(3) 135.2 2_847
C8 H8 O2 0.95 2.63 3.150(2) 114.7 2_756
C8 H8 O1 0.95 2.61 3.503(2) 157.1 2_656
N63 H63 O1 0.89(3) 1.97(3) 2.846(2) 166(2) 1_655
O1W H1W N9 0.86(3) 1.95(3) 2.791(2) 163(3) 2_646
N6 H6 O1W 0.87(3) 2.01(3) 2.852(2) 164(3) .
O3 H3 N3 0.98(4) 1.58(4) 2.562(2) 177(4) 1_645
N7 H7 O2 0.86(3) 2.61(3) 3.076(2) 115(3) 2_756
N7 H7 O1W 0.86(3) 2.00(3) 2.792(2) 154(3) .
O1W H2W O2 0.85(3) 1.98(3) 2.796(2) 160(3) 2_856
